data_1505249
loop_
_publ_author_name
'Shao, Li-Xiong'
'Zhang, Yun-Peng'
'Qi, Ming-Hui'
'Shi, Min'

_publ_section_title
;
 Lewis acid catalyzed rearrangement of vinylcyclopropenes for the
 construction of naphthalene and indene skeletons.
;
_journal_issue 1
_journal_name_full 'Organic letters'
_journal_page_first 117
_journal_page_last 120
_journal_paper_doi 10.1021/ol0626746
_journal_volume 9
_journal_year 2007
_chemical_formula_sum 'C25 H20 F2'
_chemical_formula_weight 358.41
_chemical_name_systematic
; 
 ? 
;
_space_group_IT_number 14
_symmetry_cell_setting monoclinic
_symmetry_space_group_name_Hall '-P 2yn'
_symmetry_space_group_name_H-M 'P 1 21/n 1'
_atom_sites_solution_hydrogens geom
_atom_sites_solution_primary direct
_atom_sites_solution_secondary difmap
_audit_creation_method SHELXL-97
_cell_angle_alpha 90.00
_cell_angle_beta 102.192(2)
_cell_angle_gamma 90.00
_cell_formula_units_Z 4
_cell_length_a 12.5896(12)
_cell_length_b 9.1294(8)
_cell_length_c 17.6833(16)
_cell_measurement_reflns_used 2971
_cell_measurement_temperature 293(2)
_cell_measurement_theta_max 47.111
_cell_measurement_theta_min 4.713
_cell_volume 1986.6(3)
_computing_cell_refinement 'Bruker SMART'
_computing_data_collection 'Bruker SMART'
_computing_data_reduction 'Bruker SHELXTL'
_computing_molecular_graphics 'Bruker SHELXTL'
_computing_publication_material 'Bruker SHELXTL'
_computing_structure_refinement 'SHELXL-97 (Sheldrick, 1997)'
_computing_structure_solution 'SHELXS-97 (Sheldrick, 1990)'
_diffrn_ambient_temperature 293(2)
_diffrn_measured_fraction_theta_full 0.986
_diffrn_measured_fraction_theta_max 0.986
_diffrn_measurement_device_type 'CCD area detector'
_diffrn_measurement_method 'phi and omega scans'
_diffrn_radiation_monochromator graphite
_diffrn_radiation_source 'fine-focus sealed tube'
_diffrn_radiation_type MoK\a
_diffrn_radiation_wavelength 0.71073
_diffrn_reflns_av_R_equivalents 0.0496
_diffrn_reflns_av_sigmaI/netI 0.0478
_diffrn_reflns_limit_h_max 15
_diffrn_reflns_limit_h_min -16
_diffrn_reflns_limit_k_max 11
_diffrn_reflns_limit_k_min -9
_diffrn_reflns_limit_l_max 22
_diffrn_reflns_limit_l_min -22
_diffrn_reflns_number 11560
_diffrn_reflns_theta_full 27.49
_diffrn_reflns_theta_max 27.49
_diffrn_reflns_theta_min 1.82
_exptl_absorpt_coefficient_mu 0.081
_exptl_absorpt_correction_T_max 1.00000
_exptl_absorpt_correction_T_min 0.55087
_exptl_absorpt_correction_type empirical
_exptl_crystal_colour colorless
_exptl_crystal_density_diffrn 1.198
_exptl_crystal_density_method 'not measured'
_exptl_crystal_F_000 752
_exptl_crystal_size_max 0.502
_exptl_crystal_size_mid 0.487
_exptl_crystal_size_min 0.455
_refine_diff_density_max 0.178
_refine_diff_density_min -0.144
_refine_diff_density_rms 0.026
_refine_ls_extinction_coef 0.0116(16)
_refine_ls_extinction_expression Fc^*^=kFc[1+0.001xFc^2^\l^3^/sin(2\q)]^-1/4^
_refine_ls_extinction_method SHELXL
_refine_ls_goodness_of_fit_ref 0.895
_refine_ls_hydrogen_treatment mixed
_refine_ls_matrix_type full
_refine_ls_number_parameters 287
_refine_ls_number_reflns 4495
_refine_ls_number_restraints 0
_refine_ls_restrained_S_all 0.895
_refine_ls_R_factor_all 0.0733
_refine_ls_R_factor_gt 0.0431
_refine_ls_shift/su_max 0.000
_refine_ls_shift/su_mean 0.000
_refine_ls_structure_factor_coef Fsqd
_refine_ls_weighting_details 'calc w=1/[\s^2^(Fo^2^)+(0.0632P)^2^+0.0000P] where P=(Fo^2^+2Fc^2^)/3'
_refine_ls_weighting_scheme calc
_refine_ls_wR_factor_gt 0.1098
_refine_ls_wR_factor_ref 0.1210
_reflns_number_gt 2604
_reflns_number_total 4495
_reflns_threshold_expression >2sigma(I)
_cod_data_source_file ol0626746si20061101_091750.cif
_cod_data_source_block cd26102
_cod_depositor_comments
;
The following automatic conversions were performed:

'_symmetry_cell_setting' value 'Monoclinic' changed to 'monoclinic'
according to /home/saulius/struct/CIF-dictionaries/cif_core.dic
dictionary named 'cif_core.dic' version 2.4.1 from 2010-06-29.

Automatic conversion script
Id: cif_fix_values 1715 2011-07-08 13:25:40Z adriana 
;
_cod_original_sg_symbol_H-M P2(1)/n
_cod_database_code 1505249

loop_
_symmetry_equiv_pos_as_xyz
'x, y, z'
'-x+1/2, y+1/2, -z+1/2'
'-x, -y, -z'
'x-1/2, -y-1/2, z-1/2'

loop_
_atom_site_label
_atom_site_type_symbol
_atom_site_fract_x
_atom_site_fract_y
_atom_site_fract_z
_atom_site_U_iso_or_equiv
_atom_site_adp_type
_atom_site_occupancy
_atom_site_symmetry_multiplicity
_atom_site_calc_flag
_atom_site_refinement_flags
F1 F 0.45476(11) 0.88261(12) -0.05918(5) 0.1189(4) Uani 1 1 d .
F2 F 0.23197(9) 0.80938(13) 0.42122(5) 0.1123(4) Uani 1 1 d .
C1 C 0.55952(11) 0.22122(15) 0.32166(8) 0.0595(4) Uani 1 1 d .
C2 C 0.52304(12) 0.33358(15) 0.37222(7) 0.0648(4) Uani 1 1 d .
C3 C 0.51354(12) 0.33705(15) 0.28581(8) 0.0611(4) Uani 1 1 d .
C4 C 0.49537(12) 0.42465(16) 0.21754(8) 0.0610(4) Uani 1 1 d .
C5 C 0.45081(10) 0.55918(14) 0.20892(7) 0.0520(3) Uani 1 1 d .
C6 C 0.45429(11) 0.64782(14) 0.13933(7) 0.0544(3) Uani 1 1 d .
C7 C 0.53354(15) 0.6257(2) 0.09646(10) 0.0782(5) Uani 1 1 d .
C8 C 0.53326(19) 0.7042(2) 0.02979(11) 0.0910(6) Uani 1 1 d .
C9 C 0.45555(17) 0.80659(19) 0.00716(8) 0.0796(5) Uani 1 1 d .
C10 C 0.37914(16) 0.8373(2) 0.04823(9) 0.0774(5) Uani 1 1 d .
C11 C 0.37837(13) 0.75771(16) 0.11446(8) 0.0638(4) Uani 1 1 d .
C12 C 0.39443(10) 0.62334(13) 0.26723(7) 0.0495(3) Uani 1 1 d .
C13 C 0.43533(13) 0.74356(16) 0.31076(8) 0.0637(4) Uani 1 1 d .
C14 C 0.38131(15) 0.8052(2) 0.36310(9) 0.0747(5) Uani 1 1 d .
C15 C 0.28598(13) 0.74722(19) 0.37051(8) 0.0705(4) Uani 1 1 d .
C16 C 0.24124(14) 0.6310(2) 0.32893(11) 0.0795(5) Uani 1 1 d .
C17 C 0.29689(12) 0.56744(18) 0.27729(9) 0.0694(4) Uani 1 1 d .
C18 C 0.61698(10) 0.08441(14) 0.32320(8) 0.0570(4) Uani 1 1 d .
C19 C 0.65872(12) 0.01796(18) 0.39381(11) 0.0738(4) Uani 1 1 d .
C20 C 0.71371(15) -0.1115(2) 0.39791(14) 0.1009(6) Uani 1 1 d .
H20 H 0.7403 -0.1548 0.4458 0.121 Uiso 1 1 calc R
C21 C 0.72972(16) -0.1769(2) 0.33305(18) 0.1113(8) Uani 1 1 d .
H21 H 0.7677 -0.2648 0.3366 0.134 Uiso 1 1 calc R
C22 C 0.69077(16) -0.1157(2) 0.26171(14) 0.0958(6) Uani 1 1 d .
H22 H 0.7030 -0.1612 0.2173 0.115 Uiso 1 1 calc R
C23 C 0.63233(13) 0.01609(17) 0.25634(10) 0.0753(4) Uani 1 1 d .
H23 H 0.6041 0.0574 0.2082 0.090 Uiso 1 1 calc R
C24 C 0.60701(15) 0.43142(18) 0.42145(9) 0.0929(6) Uani 1 1 d .
H24A H 0.6328 0.3864 0.4710 0.139 Uiso 1 1 calc R
H24B H 0.5748 0.5245 0.4283 0.139 Uiso 1 1 calc R
H24C H 0.6667 0.4455 0.3963 0.139 Uiso 1 1 calc R
C25 C 0.42479(15) 0.3009(2) 0.40587(10) 0.0931(6) Uani 1 1 d .
H25A H 0.3745 0.2418 0.3702 0.140 Uiso 1 1 calc R
H25B H 0.3903 0.3911 0.4149 0.140 Uiso 1 1 calc R
H25C H 0.4472 0.2492 0.4539 0.140 Uiso 1 1 calc R
H5 H 0.5222(11) 0.3828(14) 0.1747(8) 0.066(4) Uiso 1 1 d .
H7 H 0.5882(15) 0.5547(19) 0.1135(10) 0.101(6) Uiso 1 1 d .
H8 H 0.5869(16) 0.6941(19) 0.0024(10) 0.109(6) Uiso 1 1 d .
H10 H 0.3286(14) 0.9178(18) 0.0317(9) 0.091(5) Uiso 1 1 d .
H11 H 0.3224(12) 0.7726(15) 0.1422(8) 0.073(4) Uiso 1 1 d .
H13 H 0.5035(15) 0.7812(17) 0.3021(9) 0.091(5) Uiso 1 1 d .
H14 H 0.4060(14) 0.8890(19) 0.3921(10) 0.099(6) Uiso 1 1 d .
H16 H 0.1742(16) 0.5889(19) 0.3325(9) 0.100(6) Uiso 1 1 d .
H17 H 0.2690(13) 0.4828(18) 0.2455(9) 0.094(5) Uiso 1 1 d .
H19 H 0.6475(13) 0.0677(17) 0.4405(9) 0.091(5) Uiso 1 1 d .

loop_
_atom_site_aniso_label
_atom_site_aniso_U_11
_atom_site_aniso_U_22
_atom_site_aniso_U_33
_atom_site_aniso_U_23
_atom_site_aniso_U_13
_atom_site_aniso_U_12
F1 0.1866(12) 0.1094(8) 0.0618(5) 0.0167(5) 0.0286(6) -0.0419(7)
F2 0.1141(8) 0.1531(10) 0.0843(6) 0.0073(6) 0.0540(6) 0.0499(7)
C1 0.0645(9) 0.0555(8) 0.0593(8) 0.0003(7) 0.0149(7) 0.0044(7)
C2 0.0769(10) 0.0624(9) 0.0552(8) 0.0016(7) 0.0142(7) 0.0127(7)
C3 0.0701(9) 0.0564(8) 0.0570(8) -0.0015(7) 0.0136(7) 0.0079(7)
C4 0.0709(9) 0.0616(9) 0.0521(8) -0.0028(7) 0.0166(7) 0.0092(7)
C5 0.0505(7) 0.0544(8) 0.0508(7) -0.0006(6) 0.0101(6) 0.0007(6)
C6 0.0578(8) 0.0555(8) 0.0510(7) -0.0033(6) 0.0137(6) -0.0029(6)
C7 0.0885(12) 0.0779(11) 0.0780(10) 0.0034(9) 0.0399(9) 0.0079(9)
C8 0.1197(16) 0.0903(13) 0.0790(12) -0.0037(10) 0.0571(12) -0.0153(12)
C9 0.1177(15) 0.0717(11) 0.0495(8) 0.0036(8) 0.0178(9) -0.0277(10)
C10 0.0920(12) 0.0707(11) 0.0643(10) 0.0129(8) 0.0046(9) -0.0030(9)
C11 0.0656(9) 0.0680(10) 0.0578(8) 0.0058(7) 0.0129(7) 0.0029(8)
C12 0.0473(7) 0.0514(7) 0.0501(7) 0.0059(6) 0.0110(6) 0.0023(6)
C13 0.0591(9) 0.0688(10) 0.0661(9) -0.0079(7) 0.0197(7) -0.0053(7)
C14 0.0804(11) 0.0788(11) 0.0670(10) -0.0149(9) 0.0205(8) 0.0072(9)
C15 0.0748(10) 0.0865(12) 0.0564(8) 0.0131(8) 0.0278(8) 0.0261(9)
C16 0.0601(10) 0.0928(13) 0.0943(12) 0.0191(10) 0.0359(9) 0.0054(9)
C17 0.0614(9) 0.0681(10) 0.0822(10) -0.0012(9) 0.0230(8) -0.0056(8)
C18 0.0543(8) 0.0497(8) 0.0697(9) 0.0036(7) 0.0190(7) -0.0014(6)
C19 0.0637(10) 0.0689(10) 0.0855(11) 0.0090(9) 0.0084(8) 0.0068(8)
C20 0.0752(12) 0.0849(14) 0.1373(18) 0.0243(13) 0.0104(11) 0.0200(10)
C21 0.0755(13) 0.0717(13) 0.197(3) 0.0120(16) 0.0516(15) 0.0141(10)
C22 0.0928(13) 0.0693(12) 0.1464(18) -0.0295(12) 0.0729(13) -0.0144(10)
C23 0.0840(11) 0.0633(10) 0.0895(11) -0.0049(8) 0.0432(9) -0.0111(8)
C24 0.1189(15) 0.0758(11) 0.0729(10) -0.0091(9) -0.0044(10) 0.0089(10)
C25 0.0990(14) 0.1068(14) 0.0829(11) 0.0161(10) 0.0401(10) 0.0283(10)

loop_
_atom_type_symbol
_atom_type_description
_atom_type_scat_dispersion_real
_atom_type_scat_dispersion_imag
_atom_type_scat_source
C C 0.0033 0.0016 'International Tables Vol C Tables 4.2.6.8 and 6.1.1.4'
H H 0.0000 0.0000 'International Tables Vol C Tables 4.2.6.8 and 6.1.1.4'
F F 0.0171 0.0103 'International Tables Vol C Tables 4.2.6.8 and 6.1.1.4'

loop_
_geom_angle_atom_site_label_1
_geom_angle_atom_site_label_2
_geom_angle_atom_site_label_3
_geom_angle
C3 C1 C18 151.87(14)
C3 C1 C2 64.75(10)
C18 C1 C2 143.10(13)
C1 C2 C3 51.46(8)
C1 C2 C25 118.72(13)
C3 C2 C25 120.45(13)
C1 C2 C24 118.94(13)
C3 C2 C24 117.87(13)
C25 C2 C24 114.89(13)
C1 C3 C4 147.34(14)
C1 C3 C2 63.78(10)
C4 C3 C2 146.53(13)
C5 C4 C3 126.62(13)
C5 C4 H5 118.5(8)
C3 C4 H5 114.8(8)
C4 C5 C6 120.54(12)
C4 C5 C12 121.92(12)
C6 C5 C12 117.53(11)
C7 C6 C11 117.20(14)
C7 C6 C5 121.62(13)
C11 C6 C5 121.18(12)
C8 C7 C6 121.21(18)
C8 C7 H7 119.9(11)
C6 C7 H7 118.9(11)
C9 C8 C7 118.94(18)
C9 C8 H8 118.8(12)
C7 C8 H8 122.1(12)
C8 C9 C10 122.52(16)
C8 C9 F1 118.75(17)
C10 C9 F1 118.73(18)
C9 C10 C11 118.68(17)
C9 C10 H10 119.3(9)
C11 C10 H10 122.0(10)
C10 C11 C6 121.37(16)
C10 C11 H11 120.1(9)
C6 C11 H11 118.4(9)
C17 C12 C13 117.52(13)
C17 C12 C5 120.83(13)
C13 C12 C5 121.60(12)
C12 C13 C14 121.44(15)
C12 C13 H13 115.7(9)
C14 C13 H13 122.8(10)
C15 C14 C13 118.80(17)
C15 C14 H14 118.0(11)
C13 C14 H14 123.2(11)
C14 C15 C16 122.51(15)
C14 C15 F2 118.80(17)
C16 C15 F2 118.69(16)
C15 C16 C17 118.52(16)
C15 C16 H16 124.3(10)
C17 C16 H16 117.2(10)
C12 C17 C16 121.18(17)
C12 C17 H17 116.2(9)
C16 C17 H17 122.6(9)
C23 C18 C19 118.44(14)
C23 C18 C1 122.27(13)
C19 C18 C1 119.29(13)
C20 C19 C18 121.21(18)
C20 C19 H19 121.3(9)
C18 C19 H19 117.4(9)
C21 C20 C19 120.3(2)
C21 C20 H20 119.8
C19 C20 H20 119.8
C20 C21 C22 120.95(19)
C20 C21 H21 119.5
C22 C21 H21 119.5
C21 C22 C23 119.46(17)
C21 C22 H22 120.3
C23 C22 H22 120.3
C18 C23 C22 119.60(16)
C18 C23 H23 120.2
C22 C23 H23 120.2
C2 C24 H24A 109.5
C2 C24 H24B 109.5
H24A C24 H24B 109.5
C2 C24 H24C 109.5
H24A C24 H24C 109.5
H24B C24 H24C 109.5
C2 C25 H25A 109.5
C2 C25 H25B 109.5
H25A C25 H25B 109.5
C2 C25 H25C 109.5
H25A C25 H25C 109.5
H25B C25 H25C 109.5

loop_
_geom_bond_atom_site_label_1
_geom_bond_atom_site_label_2
_geom_bond_distance
F1 C9 1.3613(17)
F2 C15 1.3587(16)
C1 C3 1.3039(19)
C1 C18 1.4407(19)
C1 C2 1.4954(18)
C2 C3 1.5077(18)
C2 C25 1.511(2)
C2 C24 1.511(2)
C3 C4 1.4258(19)
C4 C5 1.3454(19)
C4 H5 0.970(14)
C5 C6 1.4811(17)
C5 C12 1.4897(17)
C6 C7 1.389(2)
C6 C11 1.3914(19)
C7 C8 1.379(2)
C7 H7 0.947(18)
C8 C9 1.351(3)
C8 H8 0.92(2)
C9 C10 1.351(2)
C10 C11 1.380(2)
C10 H10 0.976(17)
C11 H11 0.949(15)
C12 C17 1.3757(19)
C12 C13 1.3766(19)
C13 C14 1.379(2)
C13 H13 0.966(18)
C14 C15 1.343(2)
C14 H14 0.936(17)
C15 C16 1.345(2)
C16 C17 1.390(2)
C16 H16 0.942(19)
C17 H17 0.976(16)
C18 C23 1.3859(19)
C18 C19 1.388(2)
C19 C20 1.364(2)
C19 H19 0.978(16)
C20 C21 1.345(3)
C20 H20 0.9300
C21 C22 1.372(3)
C21 H21 0.9300
C22 C23 1.403(2)
C22 H22 0.9300
C23 H23 0.9300
C24 H24A 0.9600
C24 H24B 0.9600
C24 H24C 0.9600
C25 H25A 0.9600
C25 H25B 0.9600
C25 H25C 0.9600

loop_
_geom_torsion_atom_site_label_1
_geom_torsion_atom_site_label_2
_geom_torsion_atom_site_label_3
_geom_torsion_atom_site_label_4
_geom_torsion
C18 C1 C2 C3 174.8(2)
C3 C1 C2 C25 107.61(15)
C18 C1 C2 C25 -77.6(2)
C3 C1 C2 C24 -104.03(15)
C18 C1 C2 C24 70.8(2)
C18 C1 C3 C4 -10.7(5)
C2 C1 C3 C4 162.7(3)
C18 C1 C3 C2 -173.4(3)
C25 C2 C3 C1 -104.14(15)
C24 C2 C3 C1 106.18(15)
C1 C2 C3 C4 -163.1(3)
C25 C2 C3 C4 92.8(3)
C24 C2 C3 C4 -56.9(3)
C1 C3 C4 C5 -168.8(2)
C2 C3 C4 C5 -17.7(3)
C3 C4 C5 C6 169.30(13)
C3 C4 C5 C12 -12.1(2)
C4 C5 C6 C7 -24.4(2)
C12 C5 C6 C7 156.90(13)
C4 C5 C6 C11 155.98(14)
C12 C5 C6 C11 -22.70(18)
C11 C6 C7 C8 -3.3(2)
C5 C6 C7 C8 177.05(15)
C6 C7 C8 C9 1.5(3)
C7 C8 C9 C10 1.4(3)
C7 C8 C9 F1 -179.20(15)
C8 C9 C10 C11 -2.2(3)
F1 C9 C10 C11 178.42(13)
C9 C10 C11 C6 0.1(2)
C7 C6 C11 C10 2.5(2)
C5 C6 C11 C10 -177.85(13)
C4 C5 C12 C17 -68.92(18)
C6 C5 C12 C17 109.74(14)
C4 C5 C12 C13 113.62(16)
C6 C5 C12 C13 -67.72(16)
C17 C12 C13 C14 0.6(2)
C5 C12 C13 C14 178.11(13)
C12 C13 C14 C15 -1.0(2)
C13 C14 C15 C16 0.1(3)
C13 C14 C15 F2 -179.00(13)
C14 C15 C16 C17 1.1(2)
F2 C15 C16 C17 -179.80(13)
C13 C12 C17 C16 0.7(2)
C5 C12 C17 C16 -176.90(13)
C15 C16 C17 C12 -1.5(2)
C3 C1 C18 C23 -9.7(4)
C2 C1 C18 C23 -179.66(17)
C3 C1 C18 C19 170.3(3)
C2 C1 C18 C19 0.3(3)
C23 C18 C19 C20 0.0(2)
C1 C18 C19 C20 -179.95(15)
C18 C19 C20 C21 0.8(3)
C19 C20 C21 C22 -0.4(3)
C20 C21 C22 C23 -0.7(3)
C19 C18 C23 C22 -1.2(2)
C1 C18 C23 C22 178.81(13)
C21 C22 C23 C18 1.5(2)

loop_
_cod_related_entry_id
_cod_related_entry_database
_cod_related_entry_code
1 ChemSpider 21151840
